data_1557399
loop_
_publ_author_name
'Yuan, K.'
'Kahan, R. J.'
'Si, C.'
'Williams, A.'
'Kirschner, S.'
'Uzelac, M.'
'Zysman-Colman, E.'
'Ingleson, M. J.'

_publ_section_title
;
 The synthesis of brominated-boron-doped PAHs by alkyne 1,1-bromoboration:
 mechanistic and functionalisation studies
;
_journal_issue 12
_journal_name_full 'Chemical Science'
_journal_page_first 3258
_journal_page_last 3267
_journal_paper_doi 10.1039/C9SC05404A
_journal_volume 11
_journal_year 2020
_chemical_formula_moiety 'C62 H78 B2 Br2'
_chemical_formula_sum 'C62 H78 B2 Br2'
_chemical_formula_weight 1004.68
_space_group_crystal_system triclinic
_space_group_IT_number 2
_space_group_name_Hall '-P 1'
_space_group_name_H-M_alt 'P -1'
_atom_sites_solution_hydrogens geom
_atom_sites_solution_primary direct
_audit_creation_date 2019-05-08
_audit_creation_method
;
Olex2 1.2
(compiled 2018.05.29 svn.r3508 for OlexSys, GUI svn.r5506)
;
_audit_update_record
;
2019-10-25 deposited with the CCDC.	2020-02-26 downloaded from the CCDC.
;
_cell_angle_alpha 93.579(3)
_cell_angle_beta 100.145(3)
_cell_angle_gamma 90.470(3)
_cell_formula_units_Z 1
_cell_length_a 9.4752(4)
_cell_length_b 9.8107(4)
_cell_length_c 15.1088(6)
_cell_measurement_reflns_used 8973
_cell_measurement_temperature 150.03(10)
_cell_measurement_theta_max 75.9150
_cell_measurement_theta_min 2.9580
_cell_volume 1379.57(10)
_computing_cell_refinement 'CrysAlisPro 1.171.40.20a (Rigaku OD, 2018)'
_computing_data_collection 'CrysAlisPro 1.171.40.20a (Rigaku OD, 2018)'
_computing_data_reduction 'CrysAlisPro 1.171.40.20a (Rigaku OD, 2018)'
_computing_molecular_graphics 'Olex2 (Dolomanov et al., 2009)'
_computing_publication_material 'Olex2 (Dolomanov et al., 2009)'
_computing_structure_refinement 'ShelXL (Sheldrick, 2015)'
_computing_structure_solution 'ShelXS (Sheldrick, 2008)'
_diffrn_ambient_environment N~2~
_diffrn_ambient_temperature 150.03(10)
_diffrn_detector 'CCD plate'
_diffrn_measured_fraction_theta_full 0.980
_diffrn_measured_fraction_theta_max 0.954
_diffrn_measurement_details
;
List of Runs (angles in degrees, time in seconds):

  # Type    Start    End  Width  t~exp~   \w     \q     \k     \f   Frames
#--------------------------------------------------------------------------
  1  \w     67.00 132.00   1.00    1.00    --   45.10  40.00-107.00   65
  2  \w    -43.00  -3.00   1.00    1.00    --   45.10  40.00-107.00   40
  3  \w     77.00 134.00   1.00    1.00    --   45.10  60.00   0.00   57
  4  \w    -44.00  -8.00   1.00    1.00    --   45.10  60.00   0.00   36
  5  \w    -44.00  43.00   1.00    1.00    --   45.10  60.00-180.00   87
  6  \w    -30.00 133.00   1.00    1.00    --   45.10  60.00 120.00  163
  7  \w     46.00 134.00   1.00    1.00    --   45.10  60.00-180.00   88
  8  \w    111.00 142.00   1.00    2.00    --  108.20  50.00-180.00   31
  9  \w     42.00  71.00   1.00    2.00    --  108.20  50.00-180.00   29
 10  \w     42.00  79.00   1.00    2.00    --  108.20  50.00   0.00   37
 11  \w     26.00  55.00   1.00    2.00    --  108.20  50.00  60.00   29
 12  \w     23.00  49.00   1.00    2.00    --  108.20  50.00-120.00   26
 13  \w     79.00 105.00   1.00    2.00    --  108.20  50.00  60.00   26
 14  \w    134.00 197.00   1.00    2.00    --  108.20  50.00  60.00   63
 15  \w     28.00  75.00   1.00    2.00    --  108.20  50.00 -60.00   47
 16  \w    101.00 133.00   1.00    2.00    --  108.20  50.00 -60.00   32
 17  \w    138.00 181.00   1.00    2.00    --  108.20  50.00   0.00   43
 18  \w     89.00 183.00   1.00    2.00    --  108.20  50.00  30.00   94
 19  \w     27.00  81.00   1.00    2.00    --  108.20  50.00  30.00   54
 20  \w    140.00 166.00   1.00    2.00    --  108.20  50.00 -30.00   26
 21  \w     67.00  93.00   1.00    2.00    --  108.20  50.00 150.00   26
 22  \w     72.00 163.00   1.00    2.00    --  108.20  50.00-120.00   91
 23  \w    169.00 195.00   1.00    2.00    --  108.20  50.00-120.00   26
 24  \w     19.00 193.00   1.00    2.00    --  108.20  10.00-150.00  174
 25  \w     40.00  66.00   1.00    2.00    --  108.20  50.00  90.00   26
 26  \w     73.00 195.00   1.00    2.00    --  108.20  50.00  90.00  122
 27  \w    142.00 168.00   1.00    2.00    --  108.20  50.00 -60.00   26
 28  \w    148.00 176.00   1.00    2.00    --  108.20  50.00-180.00   28
 29  \w     26.00  52.00   1.00    2.00    --  108.20  50.00-150.00   26
 30  \w    132.00 168.00   1.00    2.00    --  108.20  50.00-150.00   36
 31  \w     81.00 183.00   1.00    2.00    --  108.20  50.00 -90.00  102
 32  \w     21.00 139.00   1.00    2.00    --  108.20  40.00 -30.00  118
 33  \w     82.00 107.00   1.00    2.00    --  108.20  50.00   0.00   25
 34  \w    144.00 169.00   1.00    2.00    --  108.20  50.00 150.00   25
 35  \w    109.00 197.00   1.00    2.00    --  108.20  50.00 120.00   88
 36  \w     38.00  78.00   1.00    2.00    --  108.20  40.00-107.00   40
;
_diffrn_measurement_device 'four-circle diffractometer'
_diffrn_measurement_device_type 'XtaLAB AFC11 (RINC): quarter-chi single'
_diffrn_measurement_method '\w scans'
_diffrn_orient_matrix_type 'CrysAlisPro convention (1999,Acta A55,543-557)'
_diffrn_orient_matrix_UB_11 -0.0707400000
_diffrn_orient_matrix_UB_12 -0.0842836000
_diffrn_orient_matrix_UB_13 0.0635989000
_diffrn_orient_matrix_UB_21 0.0920718000
_diffrn_orient_matrix_UB_22 -0.1231098000
_diffrn_orient_matrix_UB_23 -0.0197887000
_diffrn_orient_matrix_UB_31 0.1175180000
_diffrn_orient_matrix_UB_32 0.0500400000
_diffrn_orient_matrix_UB_33 0.0796152000
_diffrn_radiation_monochromator mirror
_diffrn_radiation_probe x-ray
_diffrn_radiation_type CuK\a
_diffrn_radiation_wavelength 1.54184
_diffrn_reflns_av_R_equivalents 0.0415
_diffrn_reflns_av_unetI/netI 0.0424
_diffrn_reflns_Laue_measured_fraction_full 0.980
_diffrn_reflns_Laue_measured_fraction_max 0.954
_diffrn_reflns_limit_h_max 11
_diffrn_reflns_limit_h_min -10
_diffrn_reflns_limit_k_max 12
_diffrn_reflns_limit_k_min -12
_diffrn_reflns_limit_l_max 19
_diffrn_reflns_limit_l_min -18
_diffrn_reflns_number 18796
_diffrn_reflns_point_group_measured_fraction_full 0.980
_diffrn_reflns_point_group_measured_fraction_max 0.954
_diffrn_reflns_theta_full 67.684
_diffrn_reflns_theta_max 76.420
_diffrn_reflns_theta_min 2.978
_diffrn_source 'Rotating-anode X-ray tube (dual wavelength)'
_diffrn_source_type 'Rigaku (Cu) X-ray DW Source'
_exptl_absorpt_coefficient_mu 2.124
_exptl_absorpt_correction_T_max 1.00000
_exptl_absorpt_correction_T_min 0.89964
_exptl_absorpt_correction_type multi-scan
_exptl_absorpt_process_details
;
CrysAlisPro 1.171.40.20a (Rigaku Oxford Diffraction, 2018)
Empirical absorption correction using spherical harmonics,
 implemented in SCALE3 ABSPACK scaling algorithm.
;
_exptl_crystal_colour orange
_exptl_crystal_density_diffrn 1.209
_exptl_crystal_description plate
_exptl_crystal_F_000 530
_exptl_crystal_size_max 0.08
_exptl_crystal_size_mid 0.05
_exptl_crystal_size_min 0.02
_refine_diff_density_max 0.338
_refine_diff_density_min -0.517
_refine_diff_density_rms 0.057
_refine_ls_extinction_method none
_refine_ls_goodness_of_fit_ref 1.116
_refine_ls_hydrogen_treatment constr
_refine_ls_matrix_type full
_refine_ls_number_parameters 305
_refine_ls_number_reflns 5521
_refine_ls_number_restraints 0
_refine_ls_restrained_S_all 1.116
_refine_ls_R_factor_all 0.0426
_refine_ls_R_factor_gt 0.0376
_refine_ls_shift/su_max 0.001
_refine_ls_shift/su_mean 0.000
_refine_ls_structure_factor_coef Fsqd
_refine_ls_weighting_details 'w=1/[\s^2^(Fo^2^)+(0.0254P)^2^+0.9372P] where P=(Fo^2^+2Fc^2^)/3'
_refine_ls_weighting_scheme calc
_refine_ls_wR_factor_gt 0.0920
_refine_ls_wR_factor_ref 0.0954
_reflns_Friedel_coverage 0.000
_reflns_number_gt 4870
_reflns_number_total 5521
_reflns_threshold_expression 'I > 2\s(I)'
_cod_data_source_file c9sc05404a2.cif
_cod_data_source_block lmji13
_cod_depositor_comments
;Adding full bibliography for 1557396--1557406.cif.

 Adding full bibliography for 1557396--1557406.cif.
;
_cod_database_code 1557399
_shelx_shelxl_version_number 2018/3
_shelx_space_group_comment
;
The symmetry employed for this shelxl refinement is uniquely defined
by the following loop, which should always be used as a source of
symmetry information in preference to the above space-group names.
They are only intended as comments.
;
_diffrn_oxdiff_ac4_digest_frames
;
015d56c373958fd557b095d281d2e6323000031dd92
;
_reflns_odcompleteness_completeness 96.89
_reflns_odcompleteness_iscentric 1
_reflns_odcompleteness_theta 74.33
_olex2_refinement_description
;
1. Fixed Uiso
 At 1.2 times of:
  All C(H) groups, All C(H,H) groups
 At 1.5 times of:
  All C(H,H,H) groups
2.a Ternary CH refined with riding coordinates:
 C23(H23), C26(H26), C29(H29)
2.b Secondary CH2 refined with riding coordinates:
 C11(H11A,H11B), C12(H12A,H12B), C13(H13A,H13B), C14(H14A,H14B), C15(H15A,H15B)
2.c Aromatic/amide H refined with riding coordinates:
 C10(H10), C2(H2), C3(H3), C19(H19), C21(H21)
2.d Idealised Me refined as rotating group:
 C25(H25A,H25B,H25C), C28(H28A,H28B,H28C), C27(H27A,H27B,H27C), C30(H30A,H30B,
 H30C), C31(H31A,H31B,H31C), C24(H24A,H24B,H24C), C16(H16A,H16B,H16C)
;
_olex2_submission_original_sample_id lmji13
_olex2_submission_special_instructions 'No special instructions were received'
_oxdiff_exptl_absorpt_empirical_details
;
Empirical correction (ABSPACK) includes:
- Absorption correction using spherical harmonics
- Frame scaling
;
_oxdiff_exptl_absorpt_empirical_full_max 1.401
_oxdiff_exptl_absorpt_empirical_full_min 0.827

loop_
_space_group_symop_operation_xyz
'x, y, z'
'-x, -y, -z'

loop_
_atom_site_label
_atom_site_type_symbol
_atom_site_fract_x
_atom_site_fract_y
_atom_site_fract_z
_atom_site_U_iso_or_equiv
_atom_site_adp_type
_atom_site_occupancy
_atom_site_site_symmetry_order
_atom_site_calc_flag
_atom_site_refinement_flags_posn
_atom_site_refinement_flags_adp
_atom_site_refinement_flags_occupancy
_atom_site_disorder_assembly
_atom_site_disorder_group
Br1 Br 0.02842(2) 0.68696(3) 0.12143(2) 0.04336(10) Uani 1 1 d . . . . .
C5 C -0.3700(2) 0.87839(19) 0.06077(13) 0.0227(4) Uani 1 1 d . . . . .
C9 C -0.2385(2) 0.6657(2) 0.17957(13) 0.0273(4) Uani 1 1 d . . . . .
C6 C -0.4285(2) 0.97732(19) 0.00056(13) 0.0223(4) Uani 1 1 d . . . . .
C17 C -0.4814(2) 0.6715(2) 0.25851(13) 0.0248(4) Uani 1 1 d . . . . .
C4 C -0.2289(2) 0.8341(2) 0.06061(14) 0.0254(4) Uani 1 1 d . . . . .
C1 C -0.3463(2) 1.0312(2) -0.05956(13) 0.0237(4) Uani 1 1 d . . . . .
C7 C -0.4547(2) 0.82383(19) 0.12119(13) 0.0239(4) Uani 1 1 d . . . . .
C8 C -0.1691(2) 0.7308(2) 0.12286(14) 0.0269(4) Uani 1 1 d . . . . .
C10 C -0.4078(2) 1.1300(2) -0.11878(13) 0.0252(4) Uani 1 1 d . . . . .
H10 H -0.352918 1.165142 -0.157673 0.030 Uiso 1 1 calc R . . . .
C2 C -0.2075(2) 0.9832(2) -0.05922(14) 0.0276(4) Uani 1 1 d . . . . .
H2 H -0.153001 1.016626 -0.098915 0.033 Uiso 1 1 calc R . . . .
C3 C -0.1502(2) 0.8868(2) -0.00067(14) 0.0274(4) Uani 1 1 d . . . . .
H3 H -0.057926 0.856181 -0.001910 0.033 Uiso 1 1 calc R . . . .
C18 C -0.5694(2) 0.5541(2) 0.24308(14) 0.0277(4) Uani 1 1 d . . . . .
C19 C -0.6650(2) 0.5297(2) 0.30110(15) 0.0314(5) Uani 1 1 d . . . . .
H19 H -0.724380 0.452315 0.289831 0.038 Uiso 1 1 calc R . . . .
C22 C -0.4862(2) 0.7601(2) 0.33459(14) 0.0271(4) Uani 1 1 d . . . . .
C23 C -0.5621(2) 0.4564(2) 0.16177(15) 0.0318(5) Uani 1 1 d . . . . .
H23 H -0.475559 0.481492 0.138847 0.038 Uiso 1 1 calc R . . . .
C11 C -0.1692(2) 0.5558(2) 0.23798(15) 0.0312(5) Uani 1 1 d . . . . .
H11A H -0.222996 0.544778 0.286183 0.037 Uiso 1 1 calc R . . . .
H11B H -0.072876 0.586174 0.265368 0.037 Uiso 1 1 calc R . . . .
C12 C -0.1611(3) 0.4166(2) 0.18735(16) 0.0338(5) Uani 1 1 d . . . . .
H12A H -0.256364 0.388106 0.156570 0.041 Uiso 1 1 calc R . . . .
H12B H -0.100976 0.425163 0.142174 0.041 Uiso 1 1 calc R . . . .
B1 B -0.3909(3) 0.7160(2) 0.18669(15) 0.0248(4) Uani 1 1 d . . . . .
C13 C -0.1006(3) 0.3083(2) 0.25059(16) 0.0358(5) Uani 1 1 d . . . . .
H13A H -0.005153 0.337212 0.280903 0.043 Uiso 1 1 calc R . . . .
H13B H -0.160126 0.301465 0.296222 0.043 Uiso 1 1 calc R . . . .
C20 C -0.6736(2) 0.6186(2) 0.37545(15) 0.0322(5) Uani 1 1 d . . . . .
C21 C -0.5818(2) 0.7323(2) 0.39182(14) 0.0300(4) Uani 1 1 d . . . . .
H21 H -0.584328 0.791154 0.442174 0.036 Uiso 1 1 calc R . . . .
C26 C -0.7784(3) 0.5884(3) 0.43757(18) 0.0423(6) Uani 1 1 d . . . . .
H26 H -0.840415 0.511793 0.408957 0.051 Uiso 1 1 calc R . . . .
C25 C -0.5463(3) 0.3082(2) 0.18593(19) 0.0444(6) Uani 1 1 d . . . . .
H25A H -0.467739 0.301540 0.235084 0.067 Uiso 1 1 calc GR . . . .
H25B H -0.528041 0.252772 0.134646 0.067 Uiso 1 1 calc GR . . . .
H25C H -0.633054 0.276769 0.203278 0.067 Uiso 1 1 calc GR . . . .
C14 C -0.0922(3) 0.1680(3) 0.20315(19) 0.0451(6) Uani 1 1 d . . . . .
H14A H -0.187062 0.140941 0.170965 0.054 Uiso 1 1 calc R . . . .
H14B H -0.029978 0.174547 0.158963 0.054 Uiso 1 1 calc R . . . .
C28 C -0.7007(4) 0.5450(4) 0.5277(2) 0.0674(10) Uani 1 1 d . . . . .
H28A H -0.646891 0.464460 0.518369 0.101 Uiso 1 1 calc GR . . . .
H28B H -0.769336 0.525839 0.565232 0.101 Uiso 1 1 calc GR . . . .
H28C H -0.636571 0.617204 0.556541 0.101 Uiso 1 1 calc GR . . . .
C27 C -0.8742(3) 0.7086(3) 0.4520(2) 0.0516(7) Uani 1 1 d . . . . .
H27A H -0.817161 0.782776 0.484833 0.077 Uiso 1 1 calc GR . . . .
H27B H -0.945565 0.681338 0.485635 0.077 Uiso 1 1 calc GR . . . .
H27C H -0.920398 0.737531 0.394670 0.077 Uiso 1 1 calc GR . . . .
C15 C -0.0369(3) 0.0575(3) 0.2658(2) 0.0515(7) Uani 1 1 d . . . . .
H15A H -0.096643 0.053591 0.311542 0.062 Uiso 1 1 calc R . . . .
H15B H -0.046153 -0.029944 0.231422 0.062 Uiso 1 1 calc R . . . .
C29 C -0.3843(3) 0.8832(2) 0.35481(15) 0.0324(5) Uani 1 1 d . . . . .
H29 H -0.330769 0.885712 0.305018 0.039 Uiso 1 1 calc R . . . .
C30 C -0.2751(3) 0.8680(3) 0.44066(18) 0.0450(6) Uani 1 1 d . . . . .
H30A H -0.324188 0.862451 0.490780 0.067 Uiso 1 1 calc GR . . . .
H30B H -0.210596 0.945607 0.451092 0.067 Uiso 1 1 calc GR . . . .
H30C H -0.221774 0.786293 0.434115 0.067 Uiso 1 1 calc GR . . . .
C31 C -0.4621(3) 1.0181(2) 0.35938(19) 0.0452(6) Uani 1 1 d . . . . .
H31A H -0.526845 1.027227 0.303652 0.068 Uiso 1 1 calc GR . . . .
H31B H -0.393377 1.092338 0.369332 0.068 Uiso 1 1 calc GR . . . .
H31C H -0.515127 1.019618 0.408021 0.068 Uiso 1 1 calc GR . . . .
C24 C -0.6892(3) 0.4724(3) 0.08549(18) 0.0461(6) Uani 1 1 d . . . . .
H24A H -0.775859 0.442885 0.103911 0.069 Uiso 1 1 calc GR . . . .
H24B H -0.674868 0.417757 0.032967 0.069 Uiso 1 1 calc GR . . . .
H24C H -0.696745 0.566547 0.071717 0.069 Uiso 1 1 calc GR . . . .
C16 C 0.1173(4) 0.0791(3) 0.3117(2) 0.0627(9) Uani 1 1 d . . . . .
H16A H 0.176805 0.088095 0.267033 0.094 Uiso 1 1 calc GR . . . .
H16B H 0.147281 0.002197 0.346164 0.094 Uiso 1 1 calc GR . . . .
H16C H 0.125725 0.160574 0.350973 0.094 Uiso 1 1 calc GR . . . .

loop_
_atom_site_aniso_label
_atom_site_aniso_U_11
_atom_site_aniso_U_22
_atom_site_aniso_U_33
_atom_site_aniso_U_23
_atom_site_aniso_U_13
_atom_site_aniso_U_12
Br1 0.02614(13) 0.04448(15) 0.06364(19) 0.02615(12) 0.01111(11) 0.00907(9)
C5 0.0253(9) 0.0226(9) 0.0202(9) 0.0016(7) 0.0040(8) -0.0019(7)
C9 0.0337(11) 0.0260(10) 0.0219(10) 0.0012(8) 0.0040(8) 0.0033(8)
C6 0.0257(10) 0.0216(9) 0.0200(9) 0.0006(7) 0.0052(8) -0.0025(7)
C17 0.0290(10) 0.0237(9) 0.0216(9) 0.0056(7) 0.0025(8) 0.0028(8)
C4 0.0258(10) 0.0258(9) 0.0246(10) 0.0035(8) 0.0038(8) -0.0010(8)
C1 0.0257(9) 0.0234(9) 0.0224(9) 0.0016(7) 0.0055(8) -0.0017(7)
C7 0.0289(10) 0.0211(9) 0.0224(9) 0.0026(7) 0.0056(8) -0.0014(7)
C8 0.0239(9) 0.0270(10) 0.0293(10) 0.0032(8) 0.0027(8) 0.0035(8)
C10 0.0289(10) 0.0252(9) 0.0228(9) 0.0029(8) 0.0080(8) -0.0022(8)
C2 0.0269(10) 0.0295(10) 0.0286(10) 0.0060(8) 0.0094(8) -0.0020(8)
C3 0.0226(9) 0.0303(10) 0.0307(11) 0.0074(8) 0.0065(8) 0.0026(8)
C18 0.0323(10) 0.0253(10) 0.0259(10) 0.0047(8) 0.0055(9) 0.0006(8)
C19 0.0324(11) 0.0281(10) 0.0345(11) 0.0050(9) 0.0075(9) -0.0033(8)
C22 0.0319(10) 0.0270(10) 0.0231(10) 0.0048(8) 0.0054(8) 0.0016(8)
C23 0.0326(11) 0.0278(10) 0.0351(12) -0.0022(9) 0.0081(9) -0.0002(8)
C11 0.0348(11) 0.0329(11) 0.0271(10) 0.0079(9) 0.0061(9) 0.0070(9)
C12 0.0352(11) 0.0324(11) 0.0342(12) 0.0061(9) 0.0061(10) 0.0054(9)
B1 0.0314(11) 0.0212(10) 0.0210(10) 0.0006(8) 0.0025(9) -0.0019(8)
C13 0.0413(12) 0.0304(11) 0.0360(12) 0.0065(9) 0.0059(10) 0.0052(9)
C20 0.0346(11) 0.0337(11) 0.0302(11) 0.0080(9) 0.0095(9) 0.0007(9)
C21 0.0372(11) 0.0314(11) 0.0229(10) 0.0030(8) 0.0085(9) 0.0009(9)
C26 0.0463(14) 0.0433(13) 0.0424(14) 0.0051(11) 0.0215(11) -0.0044(11)
C25 0.0534(15) 0.0278(12) 0.0521(15) -0.0025(10) 0.0113(13) 0.0007(10)
C14 0.0472(14) 0.0339(12) 0.0494(15) 0.0021(11) -0.0045(12) 0.0064(10)
C28 0.071(2) 0.086(2) 0.0584(19) 0.0390(18) 0.0358(17) 0.0193(18)
C27 0.0419(14) 0.0607(17) 0.0568(17) 0.0041(14) 0.0207(13) 0.0027(12)
C15 0.0585(17) 0.0294(12) 0.0650(18) 0.0069(12) 0.0045(14) 0.0036(11)
C29 0.0407(12) 0.0319(11) 0.0253(10) -0.0008(8) 0.0093(9) -0.0066(9)
C30 0.0408(13) 0.0473(14) 0.0432(14) -0.0008(11) -0.0007(11) -0.0073(11)
C31 0.0568(16) 0.0290(12) 0.0487(15) 0.0000(10) 0.0074(13) -0.0029(11)
C24 0.0480(15) 0.0467(14) 0.0386(13) -0.0099(11) -0.0020(12) 0.0036(11)
C16 0.073(2) 0.0492(17) 0.0587(19) 0.0099(14) -0.0124(16) 0.0157(15)

loop_
_atom_type_symbol
_atom_type_description
_atom_type_scat_dispersion_real
_atom_type_scat_dispersion_imag
_atom_type_scat_source
C C 0.0181 0.0091 'International Tables Vol C Tables 4.2.6.8 and 6.1.1.4'
H H 0.0000 0.0000 'International Tables Vol C Tables 4.2.6.8 and 6.1.1.4'
B B 0.0090 0.0039 'International Tables Vol C Tables 4.2.6.8 and 6.1.1.4'
Br Br -0.6763 1.2805 'International Tables Vol C Tables 4.2.6.8 and 6.1.1.4'

loop_
_geom_angle_atom_site_label_1
_geom_angle_atom_site_label_2
_geom_angle_atom_site_label_3
_geom_angle
_geom_angle_site_symmetry_1
_geom_angle_site_symmetry_3
_geom_angle_publ_flag
C6 C5 C7 120.13(18) . . ?
C4 C5 C6 119.40(17) . . ?
C4 C5 C7 120.47(18) . . ?
C8 C9 C11 122.62(19) . . ?
C8 C9 B1 116.31(18) . . ?
C11 C9 B1 120.96(18) . . ?
C5 C6 C6 120.1(2) . 2_475 ?
C1 C6 C5 120.60(18) . . ?
C1 C6 C6 119.3(2) . 2_475 ?
C18 C17 C22 119.34(19) . . ?
C18 C17 B1 121.41(18) . . ?
C22 C17 B1 118.84(18) . . ?
C5 C4 C8 119.18(18) . . ?
C3 C4 C5 119.15(18) . . ?
C3 C4 C8 121.64(18) . . ?
C6 C1 C10 119.21(18) . . ?
C2 C1 C6 118.58(18) . . ?
C2 C1 C10 122.21(18) . . ?
C5 C7 B1 120.07(18) . . ?
C10 C7 C5 118.39(18) 2_475 . ?
C10 C7 B1 121.54(18) 2_475 . ?
C9 C8 Br1 118.11(15) . . ?
C9 C8 C4 126.68(19) . . ?
C4 C8 Br1 115.21(15) . . ?
C7 C10 C1 122.88(18) 2_475 . ?
C3 C2 C1 120.97(18) . . ?
C2 C3 C4 121.27(19) . . ?
C17 C18 C23 119.45(18) . . ?
C19 C18 C17 119.7(2) . . ?
C19 C18 C23 120.86(19) . . ?
C20 C19 C18 121.6(2) . . ?
C17 C22 C29 119.56(18) . . ?
C21 C22 C17 119.60(19) . . ?
C21 C22 C29 120.82(19) . . ?
C18 C23 C25 112.73(19) . . ?
C18 C23 C24 111.93(19) . . ?
C25 C23 C24 111.2(2) . . ?
C9 C11 C12 114.29(18) . . ?
C13 C12 C11 111.81(19) . . ?
C9 B1 C17 124.97(18) . . ?
C7 B1 C9 116.95(18) . . ?
C7 B1 C17 118.00(18) . . ?
C14 C13 C12 113.5(2) . . ?
C19 C20 C26 120.2(2) . . ?
C21 C20 C19 118.1(2) . . ?
C21 C20 C26 121.7(2) . . ?
C20 C21 C22 121.6(2) . . ?
C20 C26 C27 112.6(2) . . ?
C28 C26 C20 111.3(2) . . ?
C28 C26 C27 110.0(2) . . ?
C15 C14 C13 114.2(2) . . ?
C16 C15 C14 114.0(2) . . ?
C22 C29 C30 111.04(19) . . ?
C22 C29 C31 112.9(2) . . ?
C31 C29 C30 111.0(2) . . ?

loop_
_geom_bond_atom_site_label_1
_geom_bond_atom_site_label_2
_geom_bond_distance
_geom_bond_site_symmetry_2
_geom_bond_publ_flag
Br1 C8 1.927(2) . ?
C5 C6 1.420(3) . ?
C5 C4 1.409(3) . ?
C5 C7 1.440(3) . ?
C9 C8 1.355(3) . ?
C9 C11 1.516(3) . ?
C9 B1 1.549(3) . ?
C6 C6 1.428(4) 2_475 ?
C6 C1 1.419(3) . ?
C17 C18 1.400(3) . ?
C17 C22 1.405(3) . ?
C17 B1 1.576(3) . ?
C4 C8 1.475(3) . ?
C4 C3 1.406(3) . ?
C1 C10 1.419(3) . ?
C1 C2 1.400(3) . ?
C7 C10 1.378(3) 2_475 ?
C7 B1 1.547(3) . ?
C2 C3 1.384(3) . ?
C18 C19 1.396(3) . ?
C18 C23 1.522(3) . ?
C19 C20 1.393(3) . ?
C22 C21 1.395(3) . ?
C22 C29 1.522(3) . ?
C23 C25 1.524(3) . ?
C23 C24 1.530(3) . ?
C11 C12 1.532(3) . ?
C12 C13 1.521(3) . ?
C13 C14 1.521(3) . ?
C20 C21 1.391(3) . ?
C20 C26 1.520(3) . ?
C26 C28 1.517(4) . ?
C26 C27 1.523(4) . ?
C14 C15 1.519(4) . ?
C15 C16 1.509(4) . ?
C29 C30 1.526(3) . ?
C29 C31 1.523(3) . ?
